data_2014239
loop_
_publ_author_name
'Sonar, Vijayakumar N.'
'Parkin, Sean'
'Crooks, Peter A.'

_publ_section_title
;(<i>Z</i>)-2-(1-Phenylsulfonyl-1<i>H</i>-indol-3-ylmethylene)-1-azabicyclo[2.2.2]octan-3-one
 and
 (<i>Z</i>)-(<i>S</i>)-2-(1-phenylsulfonyl-1<i>H</i>-indol-3-ylmethylene)-1-azabicyclo[2.2.2]octan-3-ol
;
_journal_issue 9
_journal_name_full 'Acta Crystallographica Section C'
_journal_page_first o659
_journal_page_last o661
_journal_paper_doi 10.1107/S0108270104015847
_journal_volume 60
_journal_year 2004
_chemical_formula_iupac 'C22 H22 N2 O3 S'
_chemical_formula_moiety 'C22 H22 N2 O3 S'
_chemical_formula_sum 'C22 H22 N2 O3 S'
_chemical_formula_weight 394.48
_chemical_name_systematic (Z)-2-(1-Benzenesulfonyl-1H-indol-3-ylmethylene)-1-azabicyclo[2.2.2]octan-3-ol
_space_group_IT_number 19
_symmetry_cell_setting orthorhombic
_symmetry_space_group_name_Hall 'P 2ac 2ab'
_symmetry_space_group_name_H-M 'P 21 21 21'
_atom_sites_solution_hydrogens geom
_atom_sites_solution_primary direct
_atom_sites_solution_secondary difmap
_audit_creation_method SHELXL-97
_cell_angle_alpha 90.00
_cell_angle_beta 90.00
_cell_angle_gamma 90.00
_cell_formula_units_Z 4
_cell_length_a 6.13000(10)
_cell_length_b 12.9500(2)
_cell_length_c 23.6800(4)
_cell_measurement_reflns_used 2500
_cell_measurement_temperature 90.0(2)
_cell_measurement_theta_max 27.48
_cell_measurement_theta_min 1.00
_cell_volume 1879.80(5)
_computing_cell_refinement 'SCALEPACK (Otwinowski & Minor, 1997)'
_computing_data_collection 'COLLECT (Nonius, 1999)'
_computing_data_reduction 'DENZO-SMN (Otwinowski & Minor, 1997)'
_computing_molecular_graphics 'XP in SHELXTL (Sheldrick, 1995)'
_computing_publication_material
;
SHELX97-2 (Sheldrick, 1997) and local procedures
;
_computing_structure_refinement 'SHELXL97 (Sheldrick, 1997)'
_computing_structure_solution 'SHELXS97 (Sheldrick, 1997)'
_diffrn_ambient_temperature 90.0(2)
_diffrn_detector_area_resol_mean 18
_diffrn_measured_fraction_theta_full 1.000
_diffrn_measured_fraction_theta_max 1.000
_diffrn_measurement_device_type 'Nonius KappaCCD diffractometer'
_diffrn_measurement_method '\w scans at fixed \c = 55\%'
_diffrn_radiation_monochromator graphite
_diffrn_radiation_source 'fine-focus sealed tube'
_diffrn_radiation_type MoK\a
_diffrn_radiation_wavelength 0.71073
_diffrn_reflns_av_R_equivalents 0.0490
_diffrn_reflns_av_sigmaI/netI 0.0355
_diffrn_reflns_limit_h_max 7
_diffrn_reflns_limit_h_min -7
_diffrn_reflns_limit_k_max 16
_diffrn_reflns_limit_k_min -16
_diffrn_reflns_limit_l_max 30
_diffrn_reflns_limit_l_min -30
_diffrn_reflns_number 23509
_diffrn_reflns_theta_full 27.46
_diffrn_reflns_theta_max 27.46
_diffrn_reflns_theta_min 1.72
_diffrn_standards_decay_% <1
_exptl_absorpt_coefficient_mu 0.199
_exptl_absorpt_correction_type none
_exptl_crystal_colour colourless
_exptl_crystal_density_diffrn 1.394
_exptl_crystal_density_method 'not measured'
_exptl_crystal_description block
_exptl_crystal_F_000 832
_exptl_crystal_size_max 0.25
_exptl_crystal_size_mid 0.22
_exptl_crystal_size_min 0.15
_refine_diff_density_max 0.314
_refine_diff_density_min -0.334
_refine_ls_abs_structure_details 'Flack (1983), 1807 Friedel pairs'
_refine_ls_abs_structure_Flack 0.00(7)
_refine_ls_extinction_method none
_refine_ls_goodness_of_fit_ref 1.051
_refine_ls_hydrogen_treatment constr
_refine_ls_matrix_type full
_refine_ls_number_parameters 253
_refine_ls_number_reflns 4283
_refine_ls_number_restraints 0
_refine_ls_restrained_S_all 1.051
_refine_ls_R_factor_all 0.0464
_refine_ls_R_factor_gt 0.0378
_refine_ls_shift/su_max 0.004
_refine_ls_shift/su_mean 0.000
_refine_ls_structure_factor_coef Fsqd
_refine_ls_weighting_details 'calc w=1/[\s^2^(Fo^2^)+(0.0532P)^2^+0.3905P] where P=(Fo^2^+2Fc^2^)/3'
_refine_ls_weighting_scheme calc
_refine_ls_wR_factor_gt 0.0899
_refine_ls_wR_factor_ref 0.0940
_reflns_number_gt 3780
_reflns_number_total 4283
_reflns_threshold_expression I>2\s(I)
_cod_data_source_file sk1739.cif
_cod_data_source_block II
_cod_database_code 2014239
_cod_database_fobs_code 2014239

loop_
_symmetry_equiv_pos_as_xyz
'x, y, z'
'-x+1/2, -y, z+1/2'
'x+1/2, -y+1/2, -z'
'-x, y+1/2, -z+1/2'

loop_
_atom_site_label
_atom_site_fract_x
_atom_site_fract_y
_atom_site_fract_z
_atom_site_U_iso_or_equiv
_atom_site_adp_type
_atom_site_calc_flag
_atom_site_refinement_flags
_atom_site_occupancy
_atom_site_disorder_assembly
_atom_site_disorder_group
_atom_site_type_symbol
S1 0.85300(8) 0.85822(4) 0.817965(19) 0.01805(12) Uani d . 1 . . S
N1 0.7594(3) 0.92165(12) 0.87381(6) 0.0173(3) Uani d . 1 . . N
O1 0.7756(2) 0.91422(10) 0.77005(5) 0.0228(3) Uani d . 1 . . O
O2 1.0809(2) 0.84389(11) 0.82686(6) 0.0239(3) Uani d . 1 . . O
C2 0.5624(3) 0.97763(14) 0.87284(8) 0.0179(4) Uani d . 1 . . C
H2 0.4898 1.0003 0.8396 0.021 Uiso calc R 1 . . H
C3 0.4916(3) 0.99447(14) 0.92649(8) 0.0173(4) Uani d . 1 . . C
C4 0.6452(3) 0.94269(13) 0.96380(8) 0.0168(4) Uani d . 1 . . C
C5 0.6561(3) 0.93322(14) 1.02269(8) 0.0198(4) Uani d . 1 . . C
H5 0.5473 0.9630 1.0462 0.024 Uiso calc R 1 . . H
C6 0.8299(3) 0.87925(15) 1.04570(8) 0.0230(4) Uani d . 1 . . C
H6 0.8391 0.8718 1.0855 0.028 Uiso calc R 1 . . H
C7 0.9917(3) 0.83554(15) 1.01183(8) 0.0221(4) Uani d . 1 . . C
H7 1.1087 0.7991 1.0290 0.027 Uiso calc R 1 . . H
C8 0.9845(3) 0.84442(14) 0.95353(8) 0.0191(4) Uani d . 1 . . C
H8 1.0949 0.8155 0.9303 0.023 Uiso calc R 1 . . H
C9 0.8088(3) 0.89743(14) 0.93070(8) 0.0172(4) Uani d . 1 . . C
C10 0.3028(3) 1.05481(14) 0.94497(8) 0.0175(4) Uani d . 1 . . C
H10 0.2468 1.0402 0.9815 0.021 Uiso calc R 1 . . H
C11 0.2018(3) 1.12825(14) 0.91552(8) 0.0174(4) Uani d . 1 . . C
N12 0.2717(3) 1.15709(12) 0.85960(6) 0.0182(3) Uani d . 1 . . N
C13 0.0846(3) 1.14737(15) 0.82065(8) 0.0216(4) Uani d . 1 . . C
H13A 0.0348 1.0747 0.8201 0.026 Uiso calc R 1 . . H
H13B 0.1320 1.1659 0.7820 0.026 Uiso calc R 1 . . H
C14 -0.1084(3) 1.21808(17) 0.83831(9) 0.0252(5) Uani d . 1 . . C
H14A -0.1368 1.2701 0.8086 0.030 Uiso calc R 1 . . H
H14B -0.2422 1.1763 0.8436 0.030 Uiso calc R 1 . . H
C15 -0.0469(3) 1.27200(15) 0.89386(8) 0.0190(4) Uani d . 1 . . C
H15 -0.1704 1.3161 0.9074 0.023 Uiso calc R 1 . . H
C16 0.1563(3) 1.33771(15) 0.88424(9) 0.0250(4) Uani d . 1 . . C
H16A 0.2022 1.3704 0.9201 0.030 Uiso calc R 1 . . H
H16B 0.1247 1.3930 0.8565 0.030 Uiso calc R 1 . . H
C17 0.3398(3) 1.26714(14) 0.86174(8) 0.0205(4) Uani d . 1 . . C
H17A 0.3819 1.2900 0.8234 0.025 Uiso calc R 1 . . H
H17B 0.4694 1.2738 0.8864 0.025 Uiso calc R 1 . . H
O18 0.0558(3) 1.22817(12) 0.99167(6) 0.0334(4) Uani d . 1 . . O
H18O -0.0710 1.2555 1.0028 0.050 Uiso d R 1 . . H
C18 0.0043(3) 1.18768(15) 0.93727(8) 0.0209(4) Uani d . 1 . . C
H18 -0.1231 1.1398 0.9405 0.025 Uiso calc R 1 . . H
C19 0.7254(3) 0.73631(14) 0.81901(8) 0.0171(4) Uani d . 1 . . C
C20 0.5214(3) 0.72557(16) 0.79437(8) 0.0205(4) Uani d . 1 . . C
H20 0.4450 0.7841 0.7804 0.025 Uiso calc R 1 . . H
C21 0.4310(3) 0.62731(16) 0.79051(8) 0.0232(4) Uani d . 1 . . C
H21 0.2926 0.6180 0.7732 0.028 Uiso calc R 1 . . H
C22 0.5423(4) 0.54324(16) 0.81184(9) 0.0253(5) Uani d . 1 . . C
H22 0.4809 0.4762 0.8083 0.030 Uiso calc R 1 . . H
C23 0.7414(4) 0.55531(17) 0.83818(9) 0.0269(5) Uani d . 1 . . C
H23 0.8137 0.4971 0.8539 0.032 Uiso calc R 1 . . H
C24 0.8362(3) 0.65249(15) 0.84167(8) 0.0225(4) Uani d . 1 . . C
H24 0.9742 0.6614 0.8592 0.027 Uiso calc R 1 . . H

loop_
_atom_site_aniso_label
_atom_site_aniso_U_11
_atom_site_aniso_U_22
_atom_site_aniso_U_33
_atom_site_aniso_U_12
_atom_site_aniso_U_13
_atom_site_aniso_U_23
S1 0.0193(2) 0.0175(2) 0.0173(2) 0.00268(19) 0.00193(18) -0.00051(19)
N1 0.0196(8) 0.0175(8) 0.0148(7) 0.0027(7) 0.0005(7) 0.0008(6)
O1 0.0282(8) 0.0229(7) 0.0174(7) 0.0030(6) 0.0010(6) 0.0015(6)
O2 0.0186(7) 0.0257(7) 0.0274(7) 0.0016(6) 0.0025(6) -0.0016(6)
C2 0.0181(9) 0.0159(9) 0.0196(9) 0.0020(8) -0.0010(8) 0.0006(7)
C3 0.0189(10) 0.0137(9) 0.0193(9) -0.0012(8) -0.0004(8) 0.0015(7)
C4 0.0184(9) 0.0114(8) 0.0206(9) -0.0035(8) 0.0001(8) -0.0007(7)
C5 0.0234(10) 0.0171(9) 0.0189(9) -0.0026(9) 0.0002(8) -0.0006(7)
C6 0.0272(11) 0.0231(10) 0.0188(9) -0.0026(9) -0.0055(9) 0.0018(8)
C7 0.0235(10) 0.0189(10) 0.0240(10) 0.0012(8) -0.0083(8) 0.0026(8)
C8 0.0191(9) 0.0156(9) 0.0226(9) 0.0000(8) -0.0025(8) 0.0001(8)
C9 0.0210(10) 0.0122(8) 0.0183(9) -0.0024(8) -0.0035(8) -0.0004(7)
C10 0.0191(10) 0.0160(9) 0.0174(9) -0.0009(8) 0.0021(8) -0.0016(7)
C11 0.0178(9) 0.0166(9) 0.0177(9) -0.0013(8) 0.0021(7) -0.0016(7)
N12 0.0192(8) 0.0176(8) 0.0177(8) 0.0021(7) 0.0024(6) 0.0026(7)
C13 0.0241(10) 0.0218(10) 0.0189(9) -0.0025(8) 0.0014(8) -0.0017(9)
C14 0.0212(11) 0.0310(11) 0.0233(10) 0.0006(9) -0.0026(8) -0.0004(9)
C15 0.0149(9) 0.0185(10) 0.0237(10) 0.0033(8) 0.0037(8) -0.0020(8)
C16 0.0218(10) 0.0176(9) 0.0356(11) -0.0029(9) 0.0056(9) -0.0028(8)
C17 0.0167(9) 0.0194(9) 0.0254(10) -0.0017(9) 0.0029(8) 0.0011(8)
O18 0.0351(9) 0.0434(10) 0.0218(8) 0.0175(8) 0.0005(7) -0.0079(7)
C18 0.0194(10) 0.0231(10) 0.0202(10) 0.0016(9) 0.0038(8) 0.0006(8)
C19 0.0190(9) 0.0174(9) 0.0149(8) 0.0027(7) 0.0026(8) -0.0019(8)
C20 0.0182(9) 0.0246(10) 0.0188(10) 0.0038(8) 0.0023(8) 0.0008(8)
C21 0.0204(10) 0.0303(11) 0.0188(10) -0.0018(9) -0.0016(8) -0.0025(8)
C22 0.0324(12) 0.0191(9) 0.0243(11) -0.0051(9) 0.0003(9) -0.0031(8)
C23 0.0301(12) 0.0200(10) 0.0305(11) 0.0026(9) -0.0043(9) 0.0018(9)
C24 0.0232(10) 0.0231(10) 0.0212(9) 0.0023(10) -0.0035(8) -0.0012(8)

loop_
_atom_type_symbol
_atom_type_description
_atom_type_scat_dispersion_real
_atom_type_scat_dispersion_imag
_atom_type_scat_source
C C 0.0033 0.0016 'International Tables Vol C Tables 4.2.6.8 and 6.1.1.4'
H H 0.0000 0.0000 'International Tables Vol C Tables 4.2.6.8 and 6.1.1.4'
N N 0.0061 0.0033 'International Tables Vol C Tables 4.2.6.8 and 6.1.1.4'
O O 0.0106 0.0060 'International Tables Vol C Tables 4.2.6.8 and 6.1.1.4'
S S 0.1246 0.1234 'International Tables Vol C Tables 4.2.6.8 and 6.1.1.4'

loop_
_geom_angle_atom_site_label_1
_geom_angle_atom_site_label_2
_geom_angle_atom_site_label_3
_geom_angle
_geom_angle_publ_flag
O2 S1 O1 120.64(9) y
O2 S1 N1 106.61(9) ?
O1 S1 N1 105.48(8) y
O2 S1 C19 108.44(9) ?
O1 S1 C19 108.59(9) y
N1 S1 C19 106.19(9) y
C2 N1 C9 108.23(15) ?
C2 N1 S1 122.58(13) ?
C9 N1 S1 125.08(13) ?
C3 C2 N1 109.93(17) ?
C3 C2 H2 125.0 ?
N1 C2 H2 125.0 ?
C2 C3 C4 106.66(17) ?
C2 C3 C10 128.12(17) y
C4 C3 C10 125.20(17) ?
C9 C4 C5 119.08(18) ?
C9 C4 C3 108.43(16) ?
C5 C4 C3 132.48(18) ?
C6 C5 C4 118.16(19) ?
C6 C5 H5 120.9 ?
C4 C5 H5 120.9 ?
C5 C6 C7 121.67(18) ?
C5 C6 H6 119.2 ?
C7 C6 H6 119.2 ?
C8 C7 C6 121.07(19) ?
C8 C7 H7 119.5 ?
C6 C7 H7 119.5 ?
C7 C8 C9 117.01(19) ?
C7 C8 H8 121.5 ?
C9 C8 H8 121.5 ?
C8 C9 C4 123.00(17) ?
C8 C9 N1 130.28(18) ?
C4 C9 N1 106.65(16) ?
C11 C10 C3 126.31(18) y
C11 C10 H10 116.8 ?
C3 C10 H10 116.8 ?
C10 C11 N12 121.89(17) ?
C10 C11 C18 123.55(17) y
N12 C11 C18 114.56(16) y
C11 N12 C13 108.73(15) ?
C11 N12 C17 107.51(15) ?
C13 N12 C17 108.74(15) ?
N12 C13 C14 111.90(15) ?
N12 C13 H13A 109.2 ?
C14 C13 H13A 109.2 ?
N12 C13 H13B 109.2 ?
C14 C13 H13B 109.2 ?
H13A C13 H13B 107.9 ?
C15 C14 C13 108.15(16) ?
C15 C14 H14A 110.1 ?
C13 C14 H14A 110.1 ?
C15 C14 H14B 110.1 ?
C13 C14 H14B 110.1 ?
H14A C14 H14B 108.4 ?
C16 C15 C18 109.28(17) ?
C16 C15 C14 109.02(17) ?
C18 C15 C14 107.51(16) ?
C16 C15 H15 110.3 ?
C18 C15 H15 110.3 ?
C14 C15 H15 110.3 ?
C15 C16 C17 108.45(15) ?
C15 C16 H16A 110.0 ?
C17 C16 H16A 110.0 ?
C15 C16 H16B 110.0 ?
C17 C16 H16B 110.0 ?
H16A C16 H16B 108.4 ?
N12 C17 C16 111.99(16) ?
N12 C17 H17A 109.2 ?
C16 C17 H17A 109.2 ?
N12 C17 H17B 109.2 ?
C16 C17 H17B 109.2 ?
H17A C17 H17B 107.9 ?
C18 O18 H18O 102.6 ?
O18 C18 C11 108.35(16) y
O18 C18 C15 112.92(16) ?
C11 C18 C15 107.22(15) y
O18 C18 H18 109.4 ?
C11 C18 H18 109.4 ?
C15 C18 H18 109.4 ?
C20 C19 C24 121.68(18) ?
C20 C19 S1 118.96(15) ?
C24 C19 S1 119.28(15) ?
C19 C20 C21 118.59(18) ?
C19 C20 H20 120.7 ?
C21 C20 H20 120.7 ?
C22 C21 C20 120.05(19) ?
C22 C21 H21 120.0 ?
C20 C21 H21 120.0 ?
C23 C22 C21 120.88(19) ?
C23 C22 H22 119.6 ?
C21 C22 H22 119.6 ?
C22 C23 C24 120.0(2) ?
C22 C23 H23 120.0 ?
C24 C23 H23 120.0 ?
C23 C24 C19 118.76(19) ?
C23 C24 H24 120.6 ?
C19 C24 H24 120.6 ?

loop_
_geom_bond_atom_site_label_1
_geom_bond_atom_site_label_2
_geom_bond_site_symmetry_2
_geom_bond_distance
_geom_bond_publ_flag
S1 O2 . 1.4247(15) y
S1 O1 . 1.4276(14) y
S1 N1 . 1.6591(16) y
S1 C19 . 1.7620(19) y
N1 C2 . 1.408(2) y
N1 C9 . 1.416(2) y
C2 C3 . 1.360(3) ?
C2 H2 . 0.9500 ?
C3 C4 . 1.455(3) ?
C3 C10 . 1.463(3) y
C4 C9 . 1.401(3) ?
C4 C5 . 1.401(3) ?
C5 C6 . 1.386(3) ?
C5 H5 . 0.9500 ?
C6 C7 . 1.396(3) ?
C6 H6 . 0.9500 ?
C7 C8 . 1.386(3) ?
C7 H7 . 0.9500 ?
C8 C9 . 1.387(3) ?
C8 H8 . 0.9500 ?
C10 C11 . 1.332(3) y
C10 H10 . 0.9500 ?
C11 N12 . 1.441(2) y
C11 C18 . 1.524(3) y
N12 C13 . 1.477(2) ?
N12 C17 . 1.486(2) y
C13 C14 . 1.554(3) ?
C13 H13A . 0.9900 ?
C13 H13B . 0.9900 ?
C14 C15 . 1.536(3) ?
C14 H14A . 0.9900 ?
C14 H14B . 0.9900 ?
C15 C16 . 1.526(3) ?
C15 C18 . 1.532(3) ?
C15 H15 . 1.0000 ?
C16 C17 . 1.544(3) ?
C16 H16A . 0.9900 ?
C16 H16B . 0.9900 ?
C17 H17A . 0.9900 ?
C17 H17B . 0.9900 ?
O18 C18 . 1.426(2) y
O18 H18O . 0.8937 ?
C18 H18 . 1.0000 ?
C19 C20 . 1.387(3) ?
C19 C24 . 1.388(3) ?
C20 C21 . 1.391(3) ?
C20 H20 . 0.9500 ?
C21 C22 . 1.380(3) ?
C21 H21 . 0.9500 ?
C22 C23 . 1.380(3) ?
C22 H22 . 0.9500 ?
C23 C24 . 1.388(3) ?
C23 H23 . 0.9500 ?
C24 H24 . 0.9500 ?

loop_
_geom_hbond_atom_site_label_D
_geom_hbond_atom_site_label_H
_geom_hbond_atom_site_label_A
_geom_hbond_site_symmetry_A
_geom_hbond_distance_DH
_geom_hbond_distance_HA
_geom_hbond_distance_DA
_geom_hbond_angle_DHA
O18 H18O O18 3_477 0.89 2.30 3.142(3) 157

loop_
_geom_torsion_atom_site_label_1
_geom_torsion_atom_site_label_2
_geom_torsion_atom_site_label_3
_geom_torsion_atom_site_label_4
_geom_torsion
_geom_torsion_publ_flag
O2 S1 N1 C2 159.41(14) ?
O1 S1 N1 C2 30.04(17) y
C19 S1 N1 C2 -85.10(16) ?
O2 S1 N1 C9 -46.13(18) y
O1 S1 N1 C9 -175.51(16) ?
C19 S1 N1 C9 69.35(18) ?
C9 N1 C2 C3 3.2(2) ?
S1 N1 C2 C3 161.37(14) ?
N1 C2 C3 C4 -2.7(2) ?
N1 C2 C3 C10 175.66(17) ?
C2 C3 C4 C9 1.2(2) ?
C10 C3 C4 C9 -177.18(17) ?
C2 C3 C4 C5 -179.9(2) ?
C10 C3 C4 C5 1.7(3) ?
C9 C4 C5 C6 0.1(3) ?
C3 C4 C5 C6 -178.66(19) ?
C4 C5 C6 C7 0.4(3) ?
C5 C6 C7 C8 -0.1(3) ?
C6 C7 C8 C9 -0.7(3) ?
C7 C8 C9 C4 1.2(3) ?
C7 C8 C9 N1 178.00(18) ?
C5 C4 C9 C8 -1.0(3) ?
C3 C4 C9 C8 178.10(17) ?
C5 C4 C9 N1 -178.40(17) ?
C3 C4 C9 N1 0.7(2) ?
C2 N1 C9 C8 -179.47(19) ?
S1 N1 C9 C8 23.0(3) ?
C2 N1 C9 C4 -2.3(2) ?
S1 N1 C9 C4 -159.80(14) ?
C2 C3 C10 C11 -21.0(3) y
C4 C3 C10 C11 157.08(19) ?
C3 C10 C11 N12 0.1(3) y
C3 C10 C11 C18 179.54(18) y
C10 C11 N12 C13 124.66(19) ?
C18 C11 N12 C13 -54.8(2) ?
C10 C11 N12 C17 -117.8(2) ?
C18 C11 N12 C17 62.7(2) ?
C11 N12 C13 C14 59.9(2) ?
C17 N12 C13 C14 -56.9(2) ?
N12 C13 C14 C15 -3.4(2) ?
C13 C14 C15 C16 61.0(2) ?
C13 C14 C15 C18 -57.3(2) ?
C18 C15 C16 C17 60.3(2) ?
C14 C15 C16 C17 -57.0(2) ?
C11 N12 C17 C16 -56.1(2) ?
C13 N12 C17 C16 61.4(2) ?
C15 C16 C17 N12 -3.7(2) ?
C10 C11 C18 O18 52.0(2) y
N12 C11 C18 O18 -128.56(17) y
C10 C11 C18 C15 174.13(18) ?
N12 C11 C18 C15 -6.4(2) ?
C16 C15 C18 O18 64.1(2) ?
C14 C15 C18 O18 -177.69(16) ?
C16 C15 C18 C11 -55.1(2) ?
C14 C15 C18 C11 63.04(19) ?
O2 S1 C19 C20 -160.00(15) ?
O1 S1 C19 C20 -27.24(17) ?
N1 S1 C19 C20 85.76(16) y
O2 S1 C19 C24 16.56(18) ?
O1 S1 C19 C24 149.31(15) ?
N1 S1 C19 C24 -97.68(16) ?
C24 C19 C20 C21 -2.6(3) ?
S1 C19 C20 C21 173.88(15) ?
C19 C20 C21 C22 1.1(3) ?
C20 C21 C22 C23 1.3(3) ?
C21 C22 C23 C24 -2.4(3) ?
C22 C23 C24 C19 0.9(3) ?
C20 C19 C24 C23 1.6(3) ?
S1 C19 C24 C23 -174.88(16) ?

loop_
_cod_related_entry_id
_cod_related_entry_database
_cod_related_entry_code
1 ChemSpider 30652401
